data_4517653
loop_
_publ_author_name
'Yoshikawa, Yusuke'
'Ishibashi, Airi'
'Takehara, Tsunayoshi'
'Suzuki, Takeyuki'
'Murai, Kenichi'
'Kaneda, Yasufumi'
'Nimura, Keisuke'
'Arisawa, Mitsuhiro'

_publ_section_title
;
 Design and Synthesis of 1,2-Deoxy-pyranose Derivatives of Spliceostatin A
 toward Prostate Cancer Treatment
;
_journal_name_full 'ACS Medicinal Chemistry Letters'
_journal_paper_doi 10.1021/acsmedchemlett.0c00153
_journal_year 2020
_chemical_absolute_configuration ad
_chemical_formula_moiety 'C14 H28 O4 Si'
_chemical_formula_sum 'C14 H28 O4 Si'
_chemical_formula_weight 288.45
_space_group_crystal_system orthorhombic
_space_group_IT_number 19
_space_group_name_Hall 'P 2ac 2ab'
_space_group_name_H-M_alt 'P 21 21 21'
_atom_sites_solution_hydrogens geom
_atom_sites_solution_primary dual
_audit_creation_date 2019-10-30
_audit_creation_method
;
Olex2 1.2
(compiled 2018.05.29 svn.r3508 for OlexSys, GUI svn.r5506)
;
_cell_angle_alpha 90
_cell_angle_beta 90
_cell_angle_gamma 90
_cell_formula_units_Z 12
_cell_length_a 7.45990(10)
_cell_length_b 21.2716(2)
_cell_length_c 31.6447(3)
_cell_measurement_reflns_used 15195
_cell_measurement_temperature 90.15
_cell_measurement_theta_max 75.6010
_cell_measurement_theta_min 2.7890
_cell_volume 5021.51(10)
_computing_cell_refinement 'CrysAlisPro 1.171.40.35a (Rigaku OD, 2018)'
_computing_data_collection 'CrysAlisPro 1.171.40.35a (Rigaku OD, 2018)'
_computing_data_reduction 'CrysAlisPro 1.171.40.35a (Rigaku OD, 2018)'
_computing_molecular_graphics 'Olex2 (Dolomanov et al., 2009)'
_computing_publication_material 'Olex2 (Dolomanov et al., 2009)'
_computing_structure_refinement 'ShelXL (Sheldrick, 2015)'
_computing_structure_solution 'ShelXT (Sheldrick, 2015)'
_diffrn_ambient_temperature 90.15
_diffrn_detector 'Rigaku HyPix-6000 area detector'
_diffrn_detector_area_resol_mean 10.0
_diffrn_detector_type 'HPC area detector'
_diffrn_measured_fraction_theta_full 0.993
_diffrn_measured_fraction_theta_max 0.966
_diffrn_measurement_details
;
List of Runs (angles in degrees, time in seconds):

  # Type    Start    End  Width  t~exp~   \w     \q     \k     \f   Frames
--------------------------------------------------------------------------
  1  \w    -40.00 -15.00   0.50    0.94    --  -35.00  78.00  24.00   50
  2  \w     -5.00  21.00   0.50    0.94    --   43.60 -57.00  25.00   52
  3  \w     -4.00  21.00   0.50    0.94    --   43.60 -78.00-100.00   50
  4  \w     91.00 117.00   0.50    0.94    --   43.60  78.00  24.00   52
  5  \w     47.00  72.00   0.50    0.94    --   43.60  57.00 167.00   50
  6  \w     81.00 107.00   0.50    3.77    --  109.30  78.00  24.00   52
  7  \w    113.00 138.00   0.50    3.77    --  109.30  57.00 167.00   50
  8  \w     60.00  87.00   0.50    3.77    --  109.30 -78.00-100.00   54
  9  \w    114.00 139.00   0.50    3.77    --  109.30  78.00  24.00   50
 10  \w     57.00  82.00   0.50    3.77    --  109.30 -57.00  25.00   50
 11  \w    -48.00  -5.00   0.50    0.94    --  -35.00 -77.00   0.00   86
 12  \w    -24.00   1.00   0.50    0.94    --  -35.00 -82.00   0.00   50
 13  \w    -18.00   7.00   0.50    0.94    --  -35.00  57.00 167.00   50
 14  \w      4.00  48.00   0.50    0.94    --   43.60  77.00-180.00   88
 15  \w     80.00 132.00   0.50    0.94    --   43.60  77.00 -30.00  104
 16  \w     16.00  48.00   0.50    0.94    --   43.60  77.00 -90.00   64
 17  \w    116.00 162.00   0.50    3.77    --  109.30  77.00-150.00   92
 18  \w     77.00 109.00   0.50    3.77    --  109.30  77.00-150.00   64
 19  \w     85.00 198.00   0.50    3.77    --  109.30  82.00   0.00  226
 20  \w     98.00 123.00   0.50    3.77    --  109.30 -30.00 120.00   50
 21  \w     25.00  60.00   0.50    3.77    --  109.30 -30.00 120.00   70
 22  \w    168.00 198.00   0.50    3.77    --  109.30  77.00-150.00   60
 23  \w     85.00 198.00   0.50    3.77    --  109.30  82.00 -60.00  226
;
_diffrn_measurement_device 'four-circle diffractometer'
_diffrn_measurement_device_type 'Rigaku XtaLAB PRO'
_diffrn_measurement_method '\w scans'
_diffrn_orient_matrix_type 'CrysAlisPro convention (1999,Acta A55,543-557)'
_diffrn_orient_matrix_UB_11 -0.0143028000
_diffrn_orient_matrix_UB_12 -0.0484080000
_diffrn_orient_matrix_UB_13 0.0360341000
_diffrn_orient_matrix_UB_21 0.1387721000
_diffrn_orient_matrix_UB_22 0.0374950000
_diffrn_orient_matrix_UB_23 0.0258109000
_diffrn_orient_matrix_UB_31 -0.1522808000
_diffrn_orient_matrix_UB_32 0.0386951000
_diffrn_orient_matrix_UB_33 0.0201133000
_diffrn_radiation_monochromator 'multi-layer mirror optics'
_diffrn_radiation_probe x-ray
_diffrn_radiation_type CuK\a
_diffrn_radiation_wavelength 1.54184
_diffrn_reflns_av_R_equivalents 0.0328
_diffrn_reflns_av_unetI/netI 0.0388
_diffrn_reflns_Laue_measured_fraction_full 0.993
_diffrn_reflns_Laue_measured_fraction_max 0.966
_diffrn_reflns_limit_h_max 8
_diffrn_reflns_limit_h_min -9
_diffrn_reflns_limit_k_max 26
_diffrn_reflns_limit_k_min -25
_diffrn_reflns_limit_l_max 38
_diffrn_reflns_limit_l_min -39
_diffrn_reflns_number 25890
_diffrn_reflns_point_group_measured_fraction_full 0.969
_diffrn_reflns_point_group_measured_fraction_max 0.928
_diffrn_reflns_theta_full 67.684
_diffrn_reflns_theta_max 75.776
_diffrn_reflns_theta_min 2.793
_diffrn_source 'rotating anode X-ray generator'
_diffrn_source_type micromax007
_exptl_absorpt_coefficient_mu 1.305
_exptl_absorpt_correction_T_max 1.000
_exptl_absorpt_correction_T_min 0.867
_exptl_absorpt_correction_type gaussian
_exptl_absorpt_process_details
;
CrysAlisPro 1.171.40.35a (Rigaku Oxford Diffraction, 2018)
Numerical absorption correction based on gaussian integration over
			a multifaceted crystal model
Empirical absorption correction using spherical harmonics,
 implemented in SCALE3 ABSPACK scaling algorithm.
;
_exptl_crystal_colour colourless
_exptl_crystal_colour_primary colourless
_exptl_crystal_density_diffrn 1.145
_exptl_crystal_description needle
_exptl_crystal_F_000 1896
_exptl_crystal_size_max 0.181
_exptl_crystal_size_mid 0.025
_exptl_crystal_size_min 0.025
_refine_diff_density_max 0.952
_refine_diff_density_min -0.468
_refine_diff_density_rms 0.039
_refine_ls_abs_structure_details
;
 Flack x determined using 3651 quotients [(I+)-(I-)]/[(I+)+(I-)]
 (Parsons, Flack and Wagner, Acta Cryst. B69 (2013) 249-259).
;
_refine_ls_abs_structure_Flack -0.014(8)
_refine_ls_extinction_method none
_refine_ls_goodness_of_fit_ref 1.047
_refine_ls_hydrogen_treatment constr
_refine_ls_matrix_type full
_refine_ls_number_parameters 535
_refine_ls_number_reflns 9706
_refine_ls_number_restraints 0
_refine_ls_restrained_S_all 1.047
_refine_ls_R_factor_all 0.0369
_refine_ls_R_factor_gt 0.0346
_refine_ls_shift/su_max 0.002
_refine_ls_shift/su_mean 0.000
_refine_ls_structure_factor_coef Fsqd
_refine_ls_weighting_details 'w=1/[\s^2^(Fo^2^)+(0.0408P)^2^+1.2399P] where P=(Fo^2^+2Fc^2^)/3'
_refine_ls_weighting_scheme calc
_refine_ls_wR_factor_gt 0.0865
_refine_ls_wR_factor_ref 0.0876
_reflns_Friedel_coverage 0.711
_reflns_Friedel_fraction_full 0.938
_reflns_Friedel_fraction_max 0.879
_reflns_number_gt 9189
_reflns_number_total 9706
_reflns_threshold_expression 'I > 2\s(I)'
_cod_data_source_file ml0c00153_si_002.cif
_cod_data_source_block me-epoxy-up3-1
_cod_database_code 4517653
_shelx_shelxl_version_number 2018/3
_chemical_oxdiff_formula 'C14 H28 O4 Si1'
_chemical_oxdiff_usercomment '-183C(flash cooling)'
_shelx_space_group_comment
;
The symmetry employed for this shelxl refinement is uniquely defined
by the following loop, which should always be used as a source of
symmetry information in preference to the above space-group names.
They are only intended as comments.
;
_reflns_odcompleteness_completeness 99.27
_reflns_odcompleteness_iscentric 1
_reflns_odcompleteness_theta 68.13
_olex2_refinement_description
;
1. Fixed Uiso
 At 1.2 times of:
  All C(H) groups, All C(H,H) groups
 At 1.5 times of:
  All C(H,H,H) groups, All O(H) groups
2.a Ternary CH refined with riding coordinates:
 C5(H5), C43(H43), C24(H24), C44(H44), C25(H25), C10(H10), C6(H6), C29(H29),
 C48(H48)
2.b Secondary CH2 refined with riding coordinates:
 C7(H7A,H7B), C26(H26A,H26B), C45(H45A,H45B), C3(H3A,H3B), C41(H41A,H41B),
 C40(H40A,H40B), C2(H2A,H2B), C22(H22A,H22B), C21(H21A,H21B)
2.c Idealised Me refined as rotating group:
 C33(H33A,H33B,H33C), C15(H15A,H15B,H15C), C34(H34A,H34B,H34C), C14(H14A,H14B,
 H14C), C49(H49A,H49B,H49C), C38(H38A,H38B,H38C), C11(H11A,H11B,H11C), C37(H37A,
 H37B,H37C), C17(H17A,H17B,H17C), C19(H19A,H19B,H19C), C30(H30A,H30B,H30C),
 C18(H18A,H18B,H18C), C56(H56A,H56B,H56C), C55(H55A,H55B,H55C), C36(H36A,H36B,
 H36C), C52(H52A,H52B,H52C), C53(H53A,H53B,H53C), C57(H57A,H57B,H57C)
2.d Idealised tetrahedral OH refined as rotating group:
 O46(H46), O8(H8), O27(H27)
;
_olex2_submission_special_instructions 'No special instructions were received'
_oxdiff_exptl_absorpt_empirical_details
;
Empirical correction (ABSPACK) includes:
- Absorption correction using spherical harmonics
- Frame scaling
;
_oxdiff_exptl_absorpt_empirical_full_max 1.363
_oxdiff_exptl_absorpt_empirical_full_min 0.745

loop_
_space_group_symop_operation_xyz
'x, y, z'
'-x+1/2, -y, z+1/2'
'-x, y+1/2, -z+1/2'
'x+1/2, -y+1/2, -z'

loop_
_atom_site_label
_atom_site_type_symbol
_atom_site_fract_x
_atom_site_fract_y
_atom_site_fract_z
_atom_site_U_iso_or_equiv
_atom_site_adp_type
_atom_site_occupancy
_atom_site_site_symmetry_order
_atom_site_calc_flag
_atom_site_refinement_flags_posn
_atom_site_refinement_flags_adp
_atom_site_refinement_flags_occupancy
_atom_site_disorder_assembly
_atom_site_disorder_group
Si13 Si 0.41264(8) 0.69137(3) 0.76649(2) 0.01842(13) Uani 1 1 d . . . . .
Si32 Si 1.08295(9) 0.33346(3) 0.61385(2) 0.01863(13) Uani 1 1 d . . . . .
Si51 Si 0.52521(11) 0.65145(3) 0.43045(2) 0.03214(17) Uani 1 1 d . . . . .
O9 O 0.3008(2) 0.61095(9) 0.85690(5) 0.0281(4) Uani 1 1 d . . . . .
O31 O 0.9659(3) 0.39785(8) 0.62412(5) 0.0270(4) Uani 1 1 d . . . . .
O50 O 0.4515(3) 0.62894(8) 0.47703(5) 0.0271(4) Uani 1 1 d . . . . .
O12 O 0.5325(2) 0.62801(8) 0.77844(5) 0.0221(3) Uani 1 1 d . . . . .
O46 O 0.0539(2) 0.49750(9) 0.48595(6) 0.0309(4) Uani 1 1 d . . . . .
H46 H -0.056724 0.504947 0.485900 0.046 Uiso 1 1 calc GR . . . .
O39 O 0.2980(3) 0.59833(9) 0.56076(6) 0.0319(4) Uani 1 1 d . . . . .
O8 O 0.9304(2) 0.61956(8) 0.86875(6) 0.0293(4) Uani 1 1 d . . . . .
H8 H 1.041588 0.622078 0.864857 0.044 Uiso 1 1 calc GR . . . .
O47 O 0.6817(2) 0.51156(9) 0.47929(5) 0.0299(4) Uani 1 1 d . . . . .
O1 O 0.7176(3) 0.50906(8) 0.79537(6) 0.0301(4) Uani 1 1 d . . . . .
O27 O 0.5672(3) 0.41379(9) 0.71346(7) 0.0345(4) Uani 1 1 d . . . . .
H27 H 0.457815 0.410311 0.707650 0.052 Uiso 1 1 calc GR . . . .
O20 O 0.7949(3) 0.52065(9) 0.63928(6) 0.0349(4) Uani 1 1 d . . . . .
O28 O 1.1983(2) 0.41241(10) 0.70045(6) 0.0342(4) Uani 1 1 d . . . . .
C5 C 0.5954(3) 0.61033(10) 0.81909(6) 0.0176(4) Uani 1 1 d . . . . .
H5 H 0.628015 0.648725 0.835624 0.021 Uiso 1 1 calc R . . . .
C4 C 0.4521(3) 0.57392(11) 0.84217(7) 0.0209(5) Uani 1 1 d . . . . .
C7 C 0.8679(3) 0.56049(12) 0.85409(8) 0.0254(5) Uani 1 1 d . . . . .
H7A H 0.791028 0.540894 0.875936 0.030 Uiso 1 1 calc R . . . .
H7B H 0.971079 0.532286 0.848895 0.030 Uiso 1 1 calc R . . . .
C43 C 0.3899(3) 0.56826(10) 0.48886(7) 0.0205(4) Uani 1 1 d . . . . .
H43 H 0.345286 0.545472 0.463294 0.025 Uiso 1 1 calc R . . . .
C24 C 0.9019(3) 0.41777(10) 0.66425(6) 0.0192(4) Uani 1 1 d . . . . .
H24 H 0.862151 0.380324 0.680891 0.023 Uiso 1 1 calc R . . . .
C44 C 0.2374(3) 0.57525(12) 0.52083(7) 0.0241(5) Uani 1 1 d . . . . .
H44 H 0.154318 0.607812 0.509176 0.029 Uiso 1 1 calc R . . . .
C33 C 1.0668(3) 0.27652(11) 0.65846(7) 0.0228(5) Uani 1 1 d . . . . .
H33A H 1.127233 0.293914 0.683344 0.034 Uiso 1 1 calc GR . . . .
H33B H 1.124189 0.236866 0.650383 0.034 Uiso 1 1 calc GR . . . .
H33C H 0.940336 0.268843 0.665114 0.034 Uiso 1 1 calc GR . . . .
C26 C 0.6331(4) 0.47210(12) 0.69745(8) 0.0276(5) Uani 1 1 d . . . . .
H26A H 0.708956 0.492585 0.719108 0.033 Uiso 1 1 calc R . . . .
H26B H 0.530975 0.500364 0.691237 0.033 Uiso 1 1 calc R . . . .
C45 C 0.1281(3) 0.51541(12) 0.52560(8) 0.0261(5) Uani 1 1 d . . . . .
H45A H 0.205633 0.481247 0.536417 0.031 Uiso 1 1 calc R . . . .
H45B H 0.030405 0.522358 0.546256 0.031 Uiso 1 1 calc R . . . .
C15 C 0.4362(3) 0.75174(11) 0.80866(7) 0.0238(5) Uani 1 1 d . . . . .
H15A H 0.384458 0.735713 0.835015 0.036 Uiso 1 1 calc GR . . . .
H15B H 0.372983 0.790112 0.800186 0.036 Uiso 1 1 calc GR . . . .
H15C H 0.563409 0.761182 0.812998 0.036 Uiso 1 1 calc GR . . . .
C25 C 0.7426(3) 0.46177(11) 0.65728(7) 0.0233(5) Uani 1 1 d . . . . .
H25 H 0.661675 0.440817 0.636391 0.028 Uiso 1 1 calc R . . . .
C10 C 0.4197(3) 0.58133(12) 0.88774(7) 0.0271(5) Uani 1 1 d . . . . .
H10 H 0.368378 0.543334 0.901891 0.032 Uiso 1 1 calc R . . . .
C35 C 0.9772(3) 0.29931(11) 0.56479(7) 0.0225(5) Uani 1 1 d . . . . .
C34 C 1.3201(3) 0.35582(14) 0.60342(8) 0.0306(6) Uani 1 1 d . . . . .
H34A H 1.324770 0.385155 0.579561 0.046 Uiso 1 1 calc GR . . . .
H34B H 1.389710 0.318090 0.596616 0.046 Uiso 1 1 calc GR . . . .
H34C H 1.370601 0.376003 0.628581 0.046 Uiso 1 1 calc GR . . . .
C16 C 0.5075(4) 0.72057(12) 0.71481(7) 0.0245(5) Uani 1 1 d . . . . .
C23 C 1.0480(3) 0.45150(12) 0.68791(8) 0.0262(5) Uani 1 1 d . . . . .
C6 C 0.7610(3) 0.56864(11) 0.81338(7) 0.0215(5) Uani 1 1 d . . . . .
H6 H 0.841282 0.590559 0.792804 0.026 Uiso 1 1 calc R . . . .
C42 C 0.5423(3) 0.53210(12) 0.50835(7) 0.0239(5) Uani 1 1 d . . . . .
C29 C 1.0823(4) 0.43923(14) 0.73302(9) 0.0379(7) Uani 1 1 d . . . . .
H29 H 1.136009 0.475462 0.748668 0.046 Uiso 1 1 calc R . . . .
C14 C 0.1734(3) 0.66810(14) 0.75981(8) 0.0303(5) Uani 1 1 d . . . . .
H14A H 0.165141 0.633871 0.739177 0.045 Uiso 1 1 calc GR . . . .
H14B H 0.104142 0.704263 0.749750 0.045 Uiso 1 1 calc GR . . . .
H14C H 0.125250 0.653925 0.787004 0.045 Uiso 1 1 calc GR . . . .
C49 C 0.4583(4) 0.42376(13) 0.47195(10) 0.0369(6) Uani 1 1 d . . . . .
H49A H 0.390362 0.450402 0.452417 0.055 Uiso 1 1 calc GR . . . .
H49B H 0.375064 0.398865 0.489082 0.055 Uiso 1 1 calc GR . . . .
H49C H 0.536329 0.395501 0.455808 0.055 Uiso 1 1 calc GR . . . .
C3 C 0.4092(4) 0.51273(12) 0.82045(8) 0.0312(5) Uani 1 1 d . . . . .
H3A H 0.359781 0.520949 0.791939 0.037 Uiso 1 1 calc R . . . .
H3B H 0.318560 0.489158 0.836924 0.037 Uiso 1 1 calc R . . . .
C38 C 0.9568(4) 0.35048(14) 0.53135(8) 0.0359(6) Uani 1 1 d . . . . .
H38A H 0.887657 0.385560 0.543065 0.054 Uiso 1 1 calc GR . . . .
H38B H 0.894066 0.333308 0.506711 0.054 Uiso 1 1 calc GR . . . .
H38C H 1.075638 0.365450 0.522791 0.054 Uiso 1 1 calc GR . . . .
C11 C 0.5174(4) 0.62514(14) 0.91670(7) 0.0330(6) Uani 1 1 d . . . . .
H11A H 0.564992 0.660576 0.900400 0.050 Uiso 1 1 calc GR . . . .
H11B H 0.616446 0.602680 0.930329 0.050 Uiso 1 1 calc GR . . . .
H11C H 0.434708 0.640843 0.938324 0.050 Uiso 1 1 calc GR . . . .
C48 C 0.5706(4) 0.46434(13) 0.50032(8) 0.0302(5) Uani 1 1 d . . . . .
H48 H 0.631775 0.441255 0.523770 0.036 Uiso 1 1 calc R . . . .
C41 C 0.6041(4) 0.56034(15) 0.54927(8) 0.0345(6) Uani 1 1 d . . . . .
H41A H 0.652860 0.603009 0.544347 0.041 Uiso 1 1 calc R . . . .
H41B H 0.699690 0.534084 0.561909 0.041 Uiso 1 1 calc R . . . .
C40 C 0.4436(4) 0.56359(14) 0.57883(8) 0.0324(6) Uani 1 1 d . . . . .
H40A H 0.402705 0.520401 0.585384 0.039 Uiso 1 1 calc R . . . .
H40B H 0.480325 0.583745 0.605666 0.039 Uiso 1 1 calc R . . . .
C2 C 0.5807(4) 0.47460(12) 0.81701(9) 0.0337(6) Uani 1 1 d . . . . .
H2A H 0.623283 0.463477 0.845681 0.040 Uiso 1 1 calc R . . . .
H2B H 0.556002 0.435059 0.801566 0.040 Uiso 1 1 calc R . . . .
C37 C 1.0979(5) 0.24698(14) 0.54669(9) 0.0415(7) Uani 1 1 d . . . . .
H37A H 1.214522 0.264738 0.538931 0.062 Uiso 1 1 calc GR . . . .
H37B H 1.041012 0.228795 0.521592 0.062 Uiso 1 1 calc GR . . . .
H37C H 1.114744 0.214153 0.568052 0.062 Uiso 1 1 calc GR . . . .
C17 C 0.4103(5) 0.78069(13) 0.70109(8) 0.0392(7) Uani 1 1 d . . . . .
H17A H 0.282382 0.771812 0.697414 0.059 Uiso 1 1 calc GR . . . .
H17B H 0.460751 0.795578 0.674301 0.059 Uiso 1 1 calc GR . . . .
H17C H 0.425787 0.813122 0.722783 0.059 Uiso 1 1 calc GR . . . .
C19 C 0.4861(4) 0.67051(13) 0.68035(8) 0.0333(6) Uani 1 1 d . . . . .
H19A H 0.548163 0.631993 0.688986 0.050 Uiso 1 1 calc GR . . . .
H19B H 0.537929 0.686021 0.653876 0.050 Uiso 1 1 calc GR . . . .
H19C H 0.358484 0.661505 0.676157 0.050 Uiso 1 1 calc GR . . . .
C54 C 0.4473(5) 0.73491(13) 0.42533(8) 0.0375(7) Uani 1 1 d . . . . .
C30 C 0.9866(5) 0.39286(16) 0.76041(8) 0.0453(8) Uani 1 1 d . . . . .
H30A H 0.934857 0.359643 0.742757 0.068 Uiso 1 1 calc GR . . . .
H30B H 0.890755 0.414243 0.775959 0.068 Uiso 1 1 calc GR . . . .
H30C H 1.071507 0.374285 0.780478 0.068 Uiso 1 1 calc GR . . . .
C22 C 1.0968(4) 0.51347(13) 0.66800(11) 0.0416(7) Uani 1 1 d . . . . .
H22A H 1.152465 0.506185 0.640029 0.050 Uiso 1 1 calc R . . . .
H22B H 1.184585 0.535783 0.686038 0.050 Uiso 1 1 calc R . . . .
C18 C 0.7082(4) 0.73465(18) 0.72047(9) 0.0438(8) Uani 1 1 d . . . . .
H18A H 0.723543 0.767390 0.741954 0.066 Uiso 1 1 calc GR . . . .
H18B H 0.758444 0.749194 0.693578 0.066 Uiso 1 1 calc GR . . . .
H18C H 0.770404 0.696361 0.729470 0.066 Uiso 1 1 calc GR . . . .
C56 C 0.4960(5) 0.77195(14) 0.46521(11) 0.0489(8) Uani 1 1 d . . . . .
H56A H 0.442498 0.751520 0.489934 0.073 Uiso 1 1 calc GR . . . .
H56B H 0.450016 0.814954 0.462801 0.073 Uiso 1 1 calc GR . . . .
H56C H 0.626626 0.773067 0.468401 0.073 Uiso 1 1 calc GR . . . .
C21 C 0.9291(5) 0.55328(13) 0.66293(11) 0.0421(7) Uani 1 1 d . . . . .
H21A H 0.881137 0.564102 0.691177 0.051 Uiso 1 1 calc R . . . .
H21B H 0.960157 0.592939 0.648281 0.051 Uiso 1 1 calc R . . . .
C55 C 0.2419(5) 0.73560(16) 0.42098(10) 0.0464(8) Uani 1 1 d . . . . .
H55A H 0.207391 0.714591 0.394645 0.070 Uiso 1 1 calc GR . . . .
H55B H 0.199286 0.779177 0.420511 0.070 Uiso 1 1 calc GR . . . .
H55C H 0.188148 0.713475 0.445008 0.070 Uiso 1 1 calc GR . . . .
C36 C 0.7951(4) 0.2714(2) 0.57569(9) 0.0499(9) Uani 1 1 d . . . . .
H36A H 0.810394 0.238010 0.596761 0.075 Uiso 1 1 calc GR . . . .
H36B H 0.740463 0.253757 0.550138 0.075 Uiso 1 1 calc GR . . . .
H36C H 0.717342 0.304290 0.587206 0.075 Uiso 1 1 calc GR . . . .
C52 C 0.4266(6) 0.60048(16) 0.38890(9) 0.0555(9) Uani 1 1 d . . . . .
H52A H 0.469337 0.557271 0.392641 0.083 Uiso 1 1 calc GR . . . .
H52B H 0.462908 0.615911 0.360996 0.083 Uiso 1 1 calc GR . . . .
H52C H 0.295630 0.601359 0.391108 0.083 Uiso 1 1 calc GR . . . .
C53 C 0.7748(5) 0.64669(19) 0.42798(12) 0.0536(9) Uani 1 1 d . . . . .
H53A H 0.826766 0.673000 0.450259 0.080 Uiso 1 1 calc GR . . . .
H53B H 0.816093 0.661574 0.400337 0.080 Uiso 1 1 calc GR . . . .
H53C H 0.812662 0.602986 0.432051 0.080 Uiso 1 1 calc GR . . . .
C57 C 0.5317(6) 0.76623(18) 0.38654(11) 0.0582(10) Uani 1 1 d . . . . .
H57A H 0.661771 0.769143 0.390439 0.087 Uiso 1 1 calc GR . . . .
H57B H 0.481674 0.808504 0.383027 0.087 Uiso 1 1 calc GR . . . .
H57C H 0.505672 0.741069 0.361332 0.087 Uiso 1 1 calc GR . . . .

loop_
_atom_site_aniso_label
_atom_site_aniso_U_11
_atom_site_aniso_U_22
_atom_site_aniso_U_33
_atom_site_aniso_U_23
_atom_site_aniso_U_13
_atom_site_aniso_U_12
Si13 0.0167(3) 0.0214(3) 0.0172(2) -0.0001(2) -0.0012(2) 0.0002(2)
Si32 0.0175(3) 0.0209(3) 0.0175(2) 0.0008(2) 0.0006(2) 0.0013(2)
Si51 0.0432(4) 0.0308(3) 0.0224(3) -0.0001(3) 0.0040(3) -0.0074(3)
O9 0.0154(8) 0.0429(11) 0.0260(8) 0.0002(7) 0.0025(6) 0.0022(8)
O31 0.0367(10) 0.0253(8) 0.0190(7) 0.0016(6) 0.0026(7) 0.0093(8)
O50 0.0374(10) 0.0193(8) 0.0246(8) -0.0018(6) 0.0020(7) -0.0087(8)
O12 0.0248(8) 0.0252(8) 0.0163(7) 0.0001(6) -0.0008(6) 0.0059(7)
O46 0.0156(8) 0.0420(10) 0.0352(9) -0.0048(8) -0.0027(7) -0.0011(8)
O39 0.0362(10) 0.0315(10) 0.0282(9) -0.0090(7) 0.0053(8) 0.0010(9)
O8 0.0178(8) 0.0310(9) 0.0392(9) -0.0010(7) -0.0041(7) -0.0010(8)
O47 0.0178(8) 0.0415(10) 0.0304(9) 0.0002(8) 0.0036(7) 0.0028(8)
O1 0.0364(10) 0.0214(8) 0.0325(9) -0.0067(7) 0.0077(8) 0.0000(8)
O27 0.0184(9) 0.0329(9) 0.0524(11) 0.0049(8) 0.0012(8) 0.0013(8)
O20 0.0447(12) 0.0247(9) 0.0352(9) 0.0087(8) -0.0024(9) 0.0066(9)
O28 0.0166(8) 0.0415(11) 0.0446(10) -0.0114(9) -0.0074(8) 0.0046(8)
C5 0.0182(11) 0.0183(10) 0.0162(9) 0.0002(7) -0.0006(8) 0.0008(9)
C4 0.0158(11) 0.0239(11) 0.0231(10) 0.0015(9) 0.0001(9) -0.0021(9)
C7 0.0197(12) 0.0227(11) 0.0338(12) 0.0052(9) 0.0000(10) 0.0054(10)
C43 0.0220(11) 0.0167(10) 0.0229(10) -0.0002(8) 0.0013(9) -0.0033(9)
C24 0.0189(11) 0.0211(10) 0.0176(9) -0.0013(8) -0.0004(9) 0.0026(10)
C44 0.0237(12) 0.0229(12) 0.0258(11) -0.0017(9) 0.0011(10) 0.0046(10)
C33 0.0223(12) 0.0242(11) 0.0220(10) 0.0020(8) -0.0003(9) 0.0026(10)
C26 0.0223(12) 0.0233(12) 0.0372(13) -0.0023(10) 0.0004(10) 0.0036(10)
C45 0.0184(11) 0.0306(13) 0.0294(12) 0.0010(10) 0.0008(9) 0.0010(10)
C15 0.0217(12) 0.0251(11) 0.0245(11) -0.0051(9) -0.0012(9) 0.0018(10)
C25 0.0251(12) 0.0191(11) 0.0257(11) -0.0020(9) -0.0066(10) 0.0037(10)
C10 0.0215(11) 0.0365(13) 0.0232(10) 0.0062(10) 0.0029(10) -0.0011(11)
C35 0.0242(11) 0.0263(11) 0.0168(10) 0.0004(8) 0.0012(9) -0.0038(10)
C34 0.0215(12) 0.0401(15) 0.0304(12) 0.0013(11) 0.0011(10) -0.0056(11)
C16 0.0274(13) 0.0265(12) 0.0195(10) 0.0019(9) -0.0014(9) -0.0019(10)
C23 0.0165(12) 0.0268(12) 0.0353(12) -0.0087(10) -0.0014(10) 0.0021(10)
C6 0.0207(12) 0.0176(10) 0.0261(11) 0.0007(9) 0.0037(9) 0.0015(9)
C42 0.0162(11) 0.0326(12) 0.0228(10) 0.0011(9) 0.0012(9) -0.0016(10)
C29 0.0318(14) 0.0433(15) 0.0387(14) -0.0202(12) -0.0160(13) 0.0131(13)
C14 0.0197(12) 0.0399(14) 0.0312(12) -0.0038(11) -0.0027(10) -0.0054(11)
C49 0.0379(16) 0.0250(12) 0.0477(15) -0.0060(11) 0.0071(13) 0.0058(12)
C3 0.0305(13) 0.0308(13) 0.0324(12) -0.0029(10) -0.0003(11) -0.0119(12)
C38 0.0463(17) 0.0374(14) 0.0240(11) 0.0049(11) -0.0102(11) 0.0007(13)
C11 0.0334(14) 0.0452(15) 0.0204(11) -0.0039(10) 0.0013(10) 0.0029(13)
C48 0.0223(12) 0.0359(13) 0.0324(12) 0.0049(10) 0.0035(11) 0.0102(12)
C41 0.0243(13) 0.0537(17) 0.0255(12) -0.0012(11) -0.0034(10) -0.0092(13)
C40 0.0314(14) 0.0434(15) 0.0225(11) -0.0049(10) -0.0016(10) -0.0074(13)
C2 0.0411(15) 0.0207(11) 0.0394(13) -0.0042(10) 0.0043(13) -0.0075(12)
C37 0.060(2) 0.0343(14) 0.0301(13) -0.0102(11) -0.0010(14) 0.0053(15)
C17 0.062(2) 0.0289(13) 0.0265(12) 0.0057(10) -0.0016(13) 0.0068(15)
C19 0.0454(16) 0.0332(13) 0.0212(11) -0.0014(10) 0.0030(11) 0.0021(13)
C54 0.0525(19) 0.0302(13) 0.0297(13) 0.0088(11) -0.0049(13) -0.0052(13)
C30 0.056(2) 0.0594(19) 0.0209(12) -0.0025(12) -0.0023(12) 0.0320(17)
C22 0.0281(14) 0.0293(14) 0.0674(19) -0.0016(13) 0.0040(14) -0.0114(13)
C18 0.0323(15) 0.069(2) 0.0297(13) 0.0087(14) 0.0035(11) -0.0192(16)
C56 0.065(2) 0.0283(14) 0.0531(18) -0.0045(13) -0.0128(17) -0.0090(16)
C21 0.0453(18) 0.0209(12) 0.0602(18) 0.0054(12) 0.0041(16) -0.0061(13)
C55 0.053(2) 0.0449(18) 0.0417(16) 0.0030(13) -0.0104(14) 0.0025(16)
C36 0.0368(16) 0.088(3) 0.0247(13) -0.0012(15) -0.0006(12) -0.0289(18)
C52 0.092(3) 0.0454(17) 0.0292(13) -0.0075(12) -0.0045(17) -0.010(2)
C53 0.0414(18) 0.066(2) 0.0538(18) 0.0144(18) 0.0148(15) -0.0005(17)
C57 0.072(3) 0.054(2) 0.0486(18) 0.0278(16) 0.0007(18) -0.0127(19)

loop_
_atom_type_symbol
_atom_type_description
_atom_type_scat_dispersion_real
_atom_type_scat_dispersion_imag
_atom_type_scat_source
C C 0.0181 0.0091 'International Tables Vol C Tables 4.2.6.8 and 6.1.1.4'
H H 0.0000 0.0000 'International Tables Vol C Tables 4.2.6.8 and 6.1.1.4'
O O 0.0492 0.0322 'International Tables Vol C Tables 4.2.6.8 and 6.1.1.4'
Si Si 0.2541 0.3302 'International Tables Vol C Tables 4.2.6.8 and 6.1.1.4'

loop_
_exptl_crystal_face_index_h
_exptl_crystal_face_index_k
_exptl_crystal_face_index_l
_exptl_crystal_face_perp_dist
0 9 -16 0.0162
-5 1 0 0.0908
0 11 13 0.0102
0 -11 -13 0.0153
0 -9 16 0.0090
4 -8 -7 0.0668
5 2 3 0.0860

loop_
_geom_angle_atom_site_label_1
_geom_angle_atom_site_label_2
_geom_angle_atom_site_label_3
_geom_angle
_geom_angle_site_symmetry_1
_geom_angle_site_symmetry_3
_geom_angle_publ_flag
O12 Si13 C15 110.25(10) . . ?
O12 Si13 C16 105.23(10) . . ?
O12 Si13 C14 109.00(12) . . ?
C15 Si13 C16 111.05(11) . . ?
C15 Si13 C14 110.79(12) . . ?
C14 Si13 C16 110.37(12) . . ?
O31 Si32 C33 110.77(10) . . ?
O31 Si32 C35 105.03(10) . . ?
O31 Si32 C34 108.92(12) . . ?
C33 Si32 C35 110.24(11) . . ?
C34 Si32 C33 111.23(12) . . ?
C34 Si32 C35 110.47(11) . . ?
O50 Si51 C54 104.44(11) . . ?
O50 Si51 C52 109.42(14) . . ?
O50 Si51 C53 110.83(14) . . ?
C52 Si51 C54 111.65(15) . . ?
C52 Si51 C53 109.5(2) . . ?
C53 Si51 C54 110.91(17) . . ?
C4 O9 C10 60.61(15) . . ?
C24 O31 Si32 126.78(14) . . ?
C43 O50 Si51 127.51(14) . . ?
C5 O12 Si13 126.80(13) . . ?
C44 O39 C40 114.56(19) . . ?
C42 O47 C48 60.91(16) . . ?
C6 O1 C2 115.20(18) . . ?
C21 O20 C25 114.1(2) . . ?
C23 O28 C29 60.78(17) . . ?
O12 C5 C4 109.89(18) . . ?
O12 C5 C6 108.25(17) . . ?
C4 C5 C6 109.36(18) . . ?
O9 C4 C5 115.30(19) . . ?
O9 C4 C10 59.98(15) . . ?
O9 C4 C3 116.7(2) . . ?
C10 C4 C5 122.4(2) . . ?
C10 C4 C3 120.3(2) . . ?
C3 C4 C5 111.91(19) . . ?
O8 C7 C6 110.35(19) . . ?
O50 C43 C44 109.06(19) . . ?
O50 C43 C42 109.14(19) . . ?
C42 C43 C44 109.90(19) . . ?
O31 C24 C25 108.36(18) . . ?
O31 C24 C23 110.1(2) . . ?
C23 C24 C25 110.06(19) . . ?
O39 C44 C43 112.5(2) . . ?
O39 C44 C45 111.7(2) . . ?
C45 C44 C43 112.6(2) . . ?
O27 C26 C25 110.8(2) . . ?
O46 C45 C44 110.2(2) . . ?
O20 C25 C24 112.4(2) . . ?
O20 C25 C26 110.6(2) . . ?
C26 C25 C24 112.59(19) . . ?
O9 C10 C4 59.41(14) . . ?
O9 C10 C11 115.8(2) . . ?
C4 C10 C11 125.9(2) . . ?
C38 C35 Si32 109.73(17) . . ?
C38 C35 C37 108.4(2) . . ?
C37 C35 Si32 109.84(18) . . ?
C36 C35 Si32 109.68(17) . . ?
C36 C35 C38 110.3(2) . . ?
C36 C35 C37 108.9(3) . . ?
C17 C16 Si13 110.06(18) . . ?
C17 C16 C18 109.3(3) . . ?
C19 C16 Si13 110.43(17) . . ?
C19 C16 C17 109.2(2) . . ?
C19 C16 C18 108.6(2) . . ?
C18 C16 Si13 109.17(17) . . ?
O28 C23 C24 115.0(2) . . ?
O28 C23 C29 59.97(17) . . ?
O28 C23 C22 115.4(2) . . ?
C24 C23 C22 112.6(2) . . ?
C29 C23 C24 121.6(2) . . ?
C29 C23 C22 121.2(2) . . ?
O1 C6 C5 112.25(19) . . ?
O1 C6 C7 110.79(19) . . ?
C7 C6 C5 112.82(19) . . ?
O47 C42 C43 115.75(19) . . ?
O47 C42 C48 59.79(16) . . ?
O47 C42 C41 116.5(2) . . ?
C48 C42 C43 122.4(2) . . ?
C48 C42 C41 119.7(2) . . ?
C41 C42 C43 112.4(2) . . ?
O28 C29 C23 59.25(16) . . ?
O28 C29 C30 115.7(2) . . ?
C23 C29 C30 126.6(3) . . ?
C4 C3 C2 108.4(2) . . ?
O47 C48 C42 59.30(16) . . ?
O47 C48 C49 116.0(2) . . ?
C42 C48 C49 125.7(2) . . ?
C42 C41 C40 107.9(2) . . ?
O39 C40 C41 112.0(2) . . ?
O1 C2 C3 111.2(2) . . ?
C56 C54 Si51 110.0(2) . . ?
C56 C54 C55 107.8(3) . . ?
C56 C54 C57 109.8(3) . . ?
C55 C54 Si51 109.0(2) . . ?
C57 C54 Si51 110.7(2) . . ?
C57 C54 C55 109.5(3) . . ?
C23 C22 C21 109.5(2) . . ?
O20 C21 C22 111.2(2) . . ?

loop_
_geom_bond_atom_site_label_1
_geom_bond_atom_site_label_2
_geom_bond_distance
_geom_bond_site_symmetry_2
_geom_bond_publ_flag
Si13 O12 1.6610(17) . ?
Si13 C15 1.860(2) . ?
Si13 C16 1.887(2) . ?
Si13 C14 1.864(3) . ?
Si32 O31 1.6564(18) . ?
Si32 C33 1.864(2) . ?
Si32 C35 1.887(2) . ?
Si32 C34 1.861(3) . ?
Si51 O50 1.6445(17) . ?
Si51 C54 1.875(3) . ?
Si51 C52 1.856(3) . ?
Si51 C53 1.866(4) . ?
O9 C4 1.453(3) . ?
O9 C10 1.461(3) . ?
O31 C24 1.421(3) . ?
O50 C43 1.420(3) . ?
O12 C5 1.420(2) . ?
O46 C45 1.423(3) . ?
O39 C44 1.429(3) . ?
O39 C40 1.432(3) . ?
O8 C7 1.418(3) . ?
O47 C42 1.455(3) . ?
O47 C48 1.462(3) . ?
O1 C6 1.427(3) . ?
O1 C2 1.431(3) . ?
O27 C26 1.427(3) . ?
O20 C25 1.430(3) . ?
O20 C21 1.430(4) . ?
O28 C23 1.451(3) . ?
O28 C29 1.462(3) . ?
C5 C4 1.509(3) . ?
C5 C6 1.531(3) . ?
C4 C10 1.471(3) . ?
C4 C3 1.506(3) . ?
C7 C6 1.525(3) . ?
C43 C44 1.529(3) . ?
C43 C42 1.505(3) . ?
C24 C25 1.529(3) . ?
C24 C23 1.504(3) . ?
C44 C45 1.519(4) . ?
C26 C25 1.527(3) . ?
C10 C11 1.497(4) . ?
C35 C38 1.526(3) . ?
C35 C37 1.542(4) . ?
C35 C36 1.522(4) . ?
C16 C17 1.533(4) . ?
C16 C19 1.533(3) . ?
C16 C18 1.537(4) . ?
C23 C29 1.474(4) . ?
C23 C22 1.506(4) . ?
C42 C48 1.479(4) . ?
C42 C41 1.500(3) . ?
C29 C30 1.495(5) . ?
C49 C48 1.501(4) . ?
C3 C2 1.519(4) . ?
C41 C40 1.521(4) . ?
C54 C56 1.531(4) . ?
C54 C55 1.539(5) . ?
C54 C57 1.532(4) . ?
C22 C21 1.519(5) . ?

loop_
_exptl_oxdiff_crystal_face_indexfrac_h
_exptl_oxdiff_crystal_face_indexfrac_k
_exptl_oxdiff_crystal_face_indexfrac_l
_exptl_oxdiff_crystal_face_x
_exptl_oxdiff_crystal_face_y
_exptl_oxdiff_crystal_face_z
0.1205 8.7269 -15.9177 -0.9978 -0.0669 -0.0008
-4.8335 0.7949 0.3233 0.0423 -0.6326 0.7733
-0.2132 10.6909 12.9605 -0.0475 0.7058 0.7068
0.2132 -10.6909 -12.9605 0.0475 -0.7058 -0.7068
-0.1179 -8.7321 15.9118 0.9978 0.0669 0.0001
3.5512 -8.0552 -7.1715 0.0807 0.0057 -0.9967
4.7639 1.6806 2.6846 -0.0528 0.7934 -0.6064
